data_4312785
loop_
_publ_author_name
'Mohammad A. Omary'
'Manal A. Rawashdeh-Omary'
'Himashinie V. K. Diyabalanage'
'H. V. Rasika Dias'

_publ_contact_author_address
;Dept. of Chemistry and Biochemistry
The University of Texas at Arlington
Arlington
Texas 76019-0065
USA
;
_publ_contact_author_email dias@uta.edu
_publ_contact_author_fax 817-272-3808
_publ_contact_author_name 'Dr. Rasika Dias'
_publ_contact_author_phone 817-272-3813
_publ_section_title
;
 Blue Phosphors of Dinuclear and Mononuclear Copper(I) and Silver(I)
 Complexes of 3,5-Bis(trifluoromethyl)pyrazolate and the Related
 Bis(pyrazolyl)borate
;
_journal_name_full 'Inorganic Chemistry'
_journal_page_first 8612
_journal_page_last 8614
_journal_paper_doi 10.1021/ic0347586
_journal_volume 42
_journal_year 2003
_chemical_formula_sum 'C26 H24 Cu2 F12 N6'
_chemical_formula_weight 775.59
_chemical_name_common {[3,5-(CF3)2Pz]Cu(collidine)}2
_chemical_name_systematic
; 
 ? 
;
_space_group_IT_number 2
_symmetry_cell_setting triclinic
_symmetry_space_group_name_Hall '-P 1'
_symmetry_space_group_name_H-M 'P -1'
_atom_sites_solution_hydrogens geom
_atom_sites_solution_primary direct
_atom_sites_solution_secondary difmap
_audit_creation_method SHELXL-97
_cell_angle_alpha 87.524(11)
_cell_angle_beta 84.852(9)
_cell_angle_gamma 71.086(12)
_cell_formula_units_Z 2
_cell_length_a 9.9410(14)
_cell_length_b 11.2900(16)
_cell_length_c 14.5739(16)
_cell_measurement_reflns_used 38
_cell_measurement_temperature 298(2)
_cell_measurement_theta_max 12.49
_cell_measurement_theta_min 5.19
_cell_volume 1541.0(4)
_computing_cell_refinement 'Bruker XSCANS'
_computing_data_collection 'Bruker XSCANS'
_computing_data_reduction 'Bruker SHELXTL'
_computing_molecular_graphics 'Bruker SHELXTL'
_computing_publication_material 'Bruker SHELXTL'
_computing_structure_refinement 'SHELXL-97 (Sheldrick, 1997)'
_computing_structure_solution 'SHELXS-97 (Sheldrick, 1990)'
_diffrn_ambient_temperature 298(2)
_diffrn_measured_fraction_theta_full 0.980
_diffrn_measured_fraction_theta_max 0.980
_diffrn_measurement_device_type 'Bruker P4'
_diffrn_measurement_method '\w scans'
_diffrn_radiation_monochromator graphite
_diffrn_radiation_source 'fine-focus sealed tube'
_diffrn_radiation_type MoK\a
_diffrn_radiation_wavelength 0.71073
_diffrn_reflns_av_R_equivalents 0.0185
_diffrn_reflns_av_sigmaI/netI 0.0331
_diffrn_reflns_limit_h_max 11
_diffrn_reflns_limit_h_min -1
_diffrn_reflns_limit_k_max 13
_diffrn_reflns_limit_k_min -13
_diffrn_reflns_limit_l_max 17
_diffrn_reflns_limit_l_min -17
_diffrn_reflns_number 6315
_diffrn_reflns_theta_full 25.01
_diffrn_reflns_theta_max 25.01
_diffrn_reflns_theta_min 1.91
_diffrn_standards_interval_count 97
_diffrn_standards_number 3
_exptl_absorpt_coefficient_mu 1.481
_exptl_absorpt_correction_T_max 1.0000
_exptl_absorpt_correction_T_min 0.6546
_exptl_absorpt_correction_type empirical
_exptl_crystal_colour colorless
_exptl_crystal_density_diffrn 1.672
_exptl_crystal_density_method 'not measured'
_exptl_crystal_description blocks
_exptl_crystal_F_000 776
_exptl_crystal_size_max 0.53
_exptl_crystal_size_mid 0.29
_exptl_crystal_size_min 0.19
_refine_diff_density_max 0.287
_refine_diff_density_min -0.198
_refine_diff_density_rms 0.048
_refine_ls_extinction_method none
_refine_ls_goodness_of_fit_ref 1.026
_refine_ls_hydrogen_treatment mixed
_refine_ls_matrix_type full
_refine_ls_number_parameters 425
_refine_ls_number_reflns 5320
_refine_ls_number_restraints 0
_refine_ls_restrained_S_all 1.026
_refine_ls_R_factor_all 0.0484
_refine_ls_R_factor_gt 0.0348
_refine_ls_shift/su_max 0.095
_refine_ls_shift/su_mean 0.002
_refine_ls_structure_factor_coef Fsqd
_refine_ls_weighting_details 'calc w=1/[\s^2^(Fo^2^)+(0.0428P)^2^+0.6768P] where P=(Fo^2^+2Fc^2^)/3'
_refine_ls_weighting_scheme calc
_refine_ls_wR_factor_gt 0.0867
_refine_ls_wR_factor_ref 0.0941
_reflns_number_gt 4293
_reflns_number_total 5320
_reflns_threshold_expression >2sigma(I)
_cod_data_source_file ic0347586si20030703_111401_4.cif
_cod_data_source_block rd305
_cod_depositor_comments
;
The following automatic conversions were performed:

'_symmetry_cell_setting' value 'Triclinic' changed to 'triclinic'
according to the built-in table from CIF Core dictionary named
'cif_core.dic' version 2.4.1 from 2010-06-29.

Automatic conversion script
Id: cif_fix_values 1646 2011-03-28 12:23:43Z adriana 
;
_cod_database_code 4312785

loop_
_symmetry_equiv_pos_as_xyz
'x, y, z'
'-x, -y, -z'

loop_
_atom_site_label
_atom_site_type_symbol
_atom_site_fract_x
_atom_site_fract_y
_atom_site_fract_z
_atom_site_U_iso_or_equiv
_atom_site_adp_type
_atom_site_occupancy
_atom_site_symmetry_multiplicity
_atom_site_calc_flag
_atom_site_refinement_flags
_atom_site_disorder_assembly
_atom_site_disorder_group
Cu1 Cu 0.05126(4) 0.09304(3) 0.06751(2) 0.04700(12) Uani 1 1 d . . .
Cu2 Cu 0.06331(4) 0.37222(3) 0.56950(2) 0.05401(12) Uani 1 1 d . . .
F16C F -0.3310(3) 0.48142(19) 0.0442(2) 0.1042(8) Uani 1 1 d . . .
F16B F -0.2078(3) 0.3567(2) 0.14288(17) 0.1000(8) Uani 1 1 d . . .
F16A F -0.1045(3) 0.4182(2) 0.0278(2) 0.1016(8) Uani 1 1 d . . .
F26C F 0.2826(3) -0.0532(2) 0.22633(15) 0.0871(6) Uani 1 1 d . . .
F26B F 0.4154(2) -0.0235(2) 0.11106(17) 0.0896(7) Uani 1 1 d . . .
F26A F 0.4741(3) -0.1993(2) 0.18145(19) 0.1050(8) Uani 1 1 d . . .
F36C F -0.4154(3) 0.6940(3) 0.3806(2) 0.1161(9) Uani 1 1 d . . .
F36B F -0.2765(3) 0.5964(3) 0.26870(18) 0.1065(8) Uani 1 1 d . . .
F36A F -0.4602(4) 0.5472(3) 0.3160(3) 0.1551(15) Uani 1 1 d . . .
F37C F -0.1847(3) 0.2295(3) 0.64679(18) 0.1094(9) Uani 1 1 d . . .
F37B F -0.0539(3) 0.1257(2) 0.5376(2) 0.1111(9) Uani 1 1 d . . .
F37A F -0.2798(3) 0.1627(2) 0.5440(2) 0.1244(10) Uani 1 1 d . . .
N1 N 0.1228(3) 0.2026(2) 0.14116(16) 0.0479(6) Uani 1 1 d . . .
N2 N 0.1511(3) 0.2167(2) 0.64338(17) 0.0530(6) Uani 1 1 d . . .
N12 N -0.1236(2) 0.1612(2) 0.00182(16) 0.0471(5) Uani 1 1 d . . .
N22 N 0.1636(2) -0.0869(2) 0.05451(16) 0.0462(5) Uani 1 1 d . . .
N31 N -0.1080(3) 0.3954(2) 0.50246(16) 0.0523(6) Uani 1 1 d . . .
N32 N -0.1565(3) 0.4961(2) 0.44470(18) 0.0555(6) Uani 1 1 d . . .
C1 C 0.0856(3) 0.2186(3) 0.2320(2) 0.0566(8) Uani 1 1 d . . .
C1' C 0.2524(4) 0.1188(3) 0.6021(2) 0.0606(8) Uani 1 1 d . . .
C2 C 0.1396(4) 0.2896(3) 0.2836(2) 0.0678(9) Uani 1 1 d . . .
H2A H 0.1091 0.3017 0.3458 0.081 Uiso 1 1 calc R . .
C2' C 0.3214(4) 0.0125(3) 0.6522(3) 0.0653(9) Uani 1 1 d . . .
H2'A H 0.3917 -0.0534 0.6225 0.078 Uiso 1 1 calc R . .
C3' C 0.2874(3) 0.0031(3) 0.7453(2) 0.0603(8) Uani 1 1 d . . .
C3 C 0.2376(4) 0.3427(3) 0.2446(3) 0.0652(9) Uani 1 1 d . . .
C4 C 0.2742(3) 0.3260(3) 0.1516(2) 0.0598(8) Uani 1 1 d . . .
H4A H 0.3393 0.3615 0.1225 0.072 Uiso 1 1 calc R . .
C4' C 0.1810(4) 0.1017(3) 0.7849(2) 0.0604(8) Uani 1 1 d . . .
H4'A H 0.1528 0.0976 0.8473 0.072 Uiso 1 1 calc R . .
C5 C 0.2156(3) 0.2573(3) 0.1010(2) 0.0508(7) Uani 1 1 d . . .
C5' C 0.1150(3) 0.2069(3) 0.7340(2) 0.0553(7) Uani 1 1 d . . .
C6' C 0.2864(5) 0.1306(4) 0.5012(3) 0.0892(13) Uani 1 1 d . . .
H6'A H 0.3265 0.1971 0.4896 0.134 Uiso 1 1 calc R . .
H6'B H 0.2007 0.1490 0.4700 0.134 Uiso 1 1 calc R . .
H6'C H 0.3538 0.0534 0.4789 0.134 Uiso 1 1 calc R . .
C6 C -0.0153(4) 0.1540(4) 0.2752(3) 0.0813(11) Uani 1 1 d . . .
H6A H -0.0194 0.0908 0.2346 0.122 Uiso 1 1 calc R . .
H6B H -0.1087 0.2141 0.2859 0.122 Uiso 1 1 calc R . .
H6C H 0.0176 0.1159 0.3327 0.122 Uiso 1 1 calc R . .
C7' C 0.3636(4) -0.1119(4) 0.8000(3) 0.0848(12) Uani 1 1 d . . .
H7'A H 0.3275 -0.1015 0.8635 0.127 Uiso 1 1 calc R . .
H7'B H 0.4640 -0.1235 0.7951 0.127 Uiso 1 1 calc R . .
H7'C H 0.3478 -0.1838 0.7762 0.127 Uiso 1 1 calc R . .
C7 C 0.3052(5) 0.4147(4) 0.3006(3) 0.1002(15) Uani 1 1 d . . .
H7A H 0.2400 0.4528 0.3518 0.150 Uiso 1 1 calc R . .
H7B H 0.3272 0.4786 0.2625 0.150 Uiso 1 1 calc R . .
H7C H 0.3913 0.3586 0.3230 0.150 Uiso 1 1 calc R . .
C8 C 0.2526(4) 0.2376(3) 0.0001(2) 0.0680(9) Uani 1 1 d . . .
H8A H 0.1688 0.2751 -0.0324 0.102 Uiso 1 1 calc R . .
H8B H 0.2891 0.1495 -0.0119 0.102 Uiso 1 1 calc R . .
H8C H 0.3238 0.2757 -0.0204 0.102 Uiso 1 1 calc R . .
C8' C 0.0029(4) 0.3166(4) 0.7779(2) 0.0798(11) Uani 1 1 d . . .
H8'A H -0.0509 0.3686 0.7312 0.120 Uiso 1 1 calc R . .
H8'B H 0.0473 0.3641 0.8105 0.120 Uiso 1 1 calc R . .
H8'C H -0.0597 0.2875 0.8202 0.120 Uiso 1 1 calc R . .
C13 C -0.2236(3) 0.2759(3) -0.0005(2) 0.0527(7) Uani 1 1 d . . .
C14 C -0.3265(4) 0.2779(3) -0.0570(2) 0.0592(8) Uani 1 1 d . . .
C16 C -0.2157(4) 0.3820(3) 0.0532(3) 0.0707(10) Uani 1 1 d . . .
C23 C 0.2854(3) -0.1583(3) 0.0898(2) 0.0512(7) Uani 1 1 d . . .
C26 C 0.3631(4) -0.1087(3) 0.1520(3) 0.0674(9) Uani 1 1 d . . .
C33 C -0.2739(4) 0.4871(3) 0.4100(3) 0.0681(9) Uani 1 1 d . . .
C34 C -0.3042(4) 0.3828(3) 0.4450(3) 0.0746(10) Uani 1 1 d . . .
H34A H -0.3795 0.3554 0.4328 0.090 Uiso 1 1 calc R . .
C35 C -0.1979(4) 0.3288(3) 0.5018(2) 0.0605(8) Uani 1 1 d . . .
C36 C -0.3561(5) 0.5813(4) 0.3439(4) 0.0923(14) Uani 1 1 d . . .
C37 C -0.1800(5) 0.2129(3) 0.5579(3) 0.0777(11) Uani 1 1 d . . .
H14 H -0.400(4) 0.338(3) -0.071(2) 0.065(10) Uiso 1 1 d . . .

loop_
_atom_site_aniso_label
_atom_site_aniso_U_11
_atom_site_aniso_U_22
_atom_site_aniso_U_33
_atom_site_aniso_U_23
_atom_site_aniso_U_13
_atom_site_aniso_U_12
Cu1 0.0483(2) 0.0438(2) 0.0515(2) -0.00197(15) -0.00882(16) -0.01685(16)
Cu2 0.0557(2) 0.0462(2) 0.0544(2) 0.00826(16) -0.00384(17) -0.00977(17)
F16C 0.0942(17) 0.0451(11) 0.156(2) -0.0176(13) -0.0255(16) 0.0079(11)
F16B 0.140(2) 0.0685(14) 0.0835(16) -0.0204(12) -0.0099(15) -0.0192(14)
F16A 0.0984(18) 0.0669(14) 0.152(2) -0.0181(14) -0.0051(16) -0.0425(13)
F26C 0.0935(16) 0.0991(16) 0.0702(13) -0.0044(12) -0.0240(12) -0.0279(13)
F26B 0.0773(14) 0.0944(16) 0.1154(18) 0.0148(14) -0.0310(13) -0.0490(13)
F26A 0.0838(16) 0.0908(16) 0.133(2) 0.0103(14) -0.0679(15) -0.0042(13)
F36C 0.0861(18) 0.0823(18) 0.168(3) 0.0274(17) -0.0387(18) -0.0063(14)
F36B 0.128(2) 0.112(2) 0.0904(17) 0.0332(15) -0.0498(16) -0.0479(18)
F36A 0.138(3) 0.146(3) 0.227(4) 0.087(3) -0.126(3) -0.090(2)
F37C 0.158(3) 0.1019(18) 0.0844(17) 0.0288(14) -0.0079(16) -0.0679(18)
F37B 0.122(2) 0.0507(13) 0.149(2) 0.0101(14) -0.0129(18) -0.0135(14)
F37A 0.143(2) 0.0899(18) 0.174(3) 0.0370(18) -0.051(2) -0.0784(18)
N1 0.0507(14) 0.0458(13) 0.0488(13) -0.0050(10) -0.0079(11) -0.0160(11)
N2 0.0541(15) 0.0459(13) 0.0539(14) 0.0086(11) -0.0040(12) -0.0104(12)
N12 0.0472(13) 0.0382(12) 0.0556(14) -0.0004(10) -0.0095(11) -0.0120(10)
N22 0.0447(13) 0.0416(12) 0.0539(13) 0.0022(10) -0.0121(11) -0.0144(10)
N31 0.0563(15) 0.0423(13) 0.0550(14) 0.0045(11) -0.0049(12) -0.0122(12)
N32 0.0529(15) 0.0493(14) 0.0621(15) 0.0096(12) -0.0101(12) -0.0134(12)
C1 0.0545(18) 0.0598(18) 0.0525(17) -0.0057(14) -0.0083(14) -0.0127(15)
C1' 0.0568(19) 0.0561(18) 0.0617(19) 0.0082(15) 0.0061(15) -0.0123(16)
C2 0.067(2) 0.076(2) 0.0524(18) -0.0177(16) -0.0119(16) -0.0075(19)
C2' 0.0542(19) 0.0481(18) 0.083(2) 0.0092(16) -0.0005(17) -0.0047(15)
C3' 0.0552(19) 0.0552(19) 0.075(2) 0.0209(16) -0.0201(16) -0.0234(16)
C3 0.063(2) 0.0537(18) 0.076(2) -0.0190(16) -0.0259(18) -0.0073(16)
C4 0.0554(19) 0.0485(17) 0.080(2) -0.0049(15) -0.0137(16) -0.0203(15)
C4' 0.063(2) 0.071(2) 0.0532(18) 0.0137(16) -0.0124(15) -0.0297(18)
C5 0.0514(17) 0.0447(15) 0.0569(17) -0.0031(13) -0.0065(14) -0.0153(13)
C5' 0.0567(18) 0.0584(18) 0.0500(17) 0.0040(14) -0.0067(14) -0.0175(15)
C6' 0.100(3) 0.069(2) 0.072(2) 0.0093(19) 0.022(2) 0.000(2)
C6 0.077(3) 0.109(3) 0.060(2) 0.002(2) 0.0031(19) -0.035(2)
C7' 0.076(3) 0.070(2) 0.109(3) 0.039(2) -0.033(2) -0.023(2)
C7 0.098(3) 0.086(3) 0.123(4) -0.042(3) -0.044(3) -0.023(2)
C8 0.081(2) 0.073(2) 0.0593(19) -0.0036(16) 0.0020(17) -0.040(2)
C8' 0.087(3) 0.077(2) 0.059(2) -0.0039(18) 0.0039(19) -0.006(2)
C13 0.0507(17) 0.0411(15) 0.0619(18) 0.0024(13) -0.0010(14) -0.0102(13)
C14 0.0480(18) 0.0478(18) 0.073(2) 0.0117(15) -0.0106(16) -0.0029(15)
C16 0.072(2) 0.0414(18) 0.089(3) -0.0037(17) -0.007(2) -0.0052(17)
C23 0.0433(16) 0.0504(17) 0.0589(17) 0.0083(13) -0.0117(13) -0.0127(13)
C26 0.061(2) 0.064(2) 0.076(2) 0.0092(18) -0.0287(18) -0.0143(18)
C33 0.064(2) 0.063(2) 0.080(2) 0.0091(17) -0.0211(18) -0.0213(18)
C34 0.072(2) 0.067(2) 0.093(3) 0.0049(19) -0.021(2) -0.0322(19)
C35 0.065(2) 0.0489(17) 0.068(2) 0.0009(15) -0.0032(16) -0.0201(16)
C36 0.082(3) 0.087(3) 0.121(4) 0.030(3) -0.052(3) -0.037(3)
C37 0.092(3) 0.057(2) 0.095(3) 0.0074(19) -0.013(2) -0.037(2)

loop_
_atom_type_symbol
_atom_type_description
_atom_type_scat_dispersion_real
_atom_type_scat_dispersion_imag
_atom_type_scat_source
C C 0.0033 0.0016 'International Tables Vol C Tables 4.2.6.8 and 6.1.1.4'
H H 0.0000 0.0000 'International Tables Vol C Tables 4.2.6.8 and 6.1.1.4'
N N 0.0061 0.0033 'International Tables Vol C Tables 4.2.6.8 and 6.1.1.4'
F F 0.0171 0.0103 'International Tables Vol C Tables 4.2.6.8 and 6.1.1.4'
Cu Cu 0.3201 1.2651 'International Tables Vol C Tables 4.2.6.8 and 6.1.1.4'

loop_
_geom_angle_atom_site_label_1
_geom_angle_atom_site_label_2
_geom_angle_atom_site_label_3
_geom_angle
_geom_angle_site_symmetry_1
_geom_angle_site_symmetry_3
_geom_angle_publ_flag
N12 Cu1 N22 118.86(9) . . ?
N12 Cu1 N1 121.66(10) . . ?
N22 Cu1 N1 119.40(9) . . ?
N31 Cu2 N32 118.00(10) . 2_566 ?
N31 Cu2 N2 122.15(10) . . ?
N32 Cu2 N2 119.74(11) 2_566 . ?
C1 N1 C5 118.5(2) . . ?
C1 N1 Cu1 121.4(2) . . ?
C5 N1 Cu1 120.09(19) . . ?
C5' N2 C1' 118.3(3) . . ?
C5' N2 Cu2 122.2(2) . . ?
C1' N2 Cu2 119.5(2) . . ?
C13 N12 N22 106.6(2) . 2 ?
C13 N12 Cu1 132.8(2) . . ?
N22 N12 Cu1 120.58(17) 2 . ?
C23 N22 N12 107.3(2) . 2 ?
C23 N22 Cu1 132.1(2) . . ?
N12 N22 Cu1 120.51(17) 2 . ?
C35 N31 N32 106.9(3) . . ?
C35 N31 Cu2 132.3(2) . . ?
N32 N31 Cu2 120.81(19) . . ?
C33 N32 N31 107.3(3) . . ?
C33 N32 Cu2 131.5(2) . 2_566 ?
N31 N32 Cu2 121.1(2) . 2_566 ?
N1 C1 C2 121.5(3) . . ?
N1 C1 C6 117.2(3) . . ?
C2 C1 C6 121.3(3) . . ?
N2 C1' C2' 121.1(3) . . ?
N2 C1' C6' 117.0(3) . . ?
C2' C1' C6' 121.9(3) . . ?
C3 C2 C1 120.9(3) . . ?
C3' C2' C1' 120.9(3) . . ?
C4' C3' C2' 117.0(3) . . ?
C4' C3' C7' 122.1(3) . . ?
C2' C3' C7' 120.9(3) . . ?
C2 C3 C4 117.0(3) . . ?
C2 C3 C7 122.2(4) . . ?
C4 C3 C7 120.9(4) . . ?
C3 C4 C5 120.9(3) . . ?
C3' C4' C5' 121.1(3) . . ?
N1 C5 C4 121.2(3) . . ?
N1 C5 C8 116.5(3) . . ?
C4 C5 C8 122.3(3) . . ?
N2 C5' C4' 121.7(3) . . ?
N2 C5' C8' 117.2(3) . . ?
C4' C5' C8' 121.1(3) . . ?
N12 C13 C14 111.2(3) . . ?
N12 C13 C16 122.0(3) . . ?
C14 C13 C16 126.8(3) . . ?
C13 C14 C23 104.1(3) . 2 ?
F16A C16 F16B 105.0(3) . . ?
F16A C16 F16C 106.7(3) . . ?
F16B C16 F16C 107.0(3) . . ?
F16A C16 C13 114.0(3) . . ?
F16B C16 C13 113.3(3) . . ?
F16C C16 C13 110.3(3) . . ?
N22 C23 C14 110.7(3) . 2 ?
N22 C23 C26 122.9(3) . . ?
C14 C23 C26 126.4(3) 2 . ?
F26A C26 F26B 106.1(3) . . ?
F26A C26 F26C 107.3(3) . . ?
F26B C26 F26C 105.7(3) . . ?
F26A C26 C23 111.0(3) . . ?
F26B C26 C23 112.8(3) . . ?
F26C C26 C23 113.5(3) . . ?
N32 C33 C34 110.6(3) . . ?
N32 C33 C36 122.5(3) . . ?
C34 C33 C36 126.9(3) . . ?
C35 C34 C33 103.8(3) . . ?
N31 C35 C34 111.4(3) . . ?
N31 C35 C37 122.2(3) . . ?
C34 C35 C37 126.4(3) . . ?
F36A C36 F36C 106.9(4) . . ?
F36A C36 F36B 106.8(4) . . ?
F36C C36 F36B 106.5(4) . . ?
F36A C36 C33 110.6(4) . . ?
F36C C36 C33 112.7(4) . . ?
F36B C36 C33 112.9(4) . . ?
F37C C37 F37A 107.5(4) . . ?
F37C C37 F37B 104.7(4) . . ?
F37A C37 F37B 107.1(3) . . ?
F37C C37 C35 113.9(3) . . ?
F37A C37 C35 110.9(3) . . ?
F37B C37 C35 112.3(3) . . ?

loop_
_geom_bond_atom_site_label_1
_geom_bond_atom_site_label_2
_geom_bond_distance
_geom_bond_site_symmetry_2
_geom_bond_publ_flag
Cu1 N12 1.974(2) . ?
Cu1 N22 1.983(2) . ?
Cu1 N1 2.002(2) . ?
Cu2 N31 1.978(3) . ?
Cu2 N32 1.986(3) 2_566 ?
Cu2 N2 2.004(2) . ?
F16C C16 1.331(4) . ?
F16B C16 1.329(4) . ?
F16A C16 1.317(4) . ?
F26C C26 1.336(4) . ?
F26B C26 1.331(4) . ?
F26A C26 1.328(4) . ?
F36C C36 1.329(5) . ?
F36B C36 1.332(6) . ?
F36A C36 1.316(5) . ?
F37C C37 1.311(5) . ?
F37B C37 1.336(5) . ?
F37A C37 1.326(4) . ?
N1 C1 1.346(4) . ?
N1 C5 1.348(4) . ?
N2 C5' 1.346(4) . ?
N2 C1' 1.351(4) . ?
N12 C13 1.354(4) . ?
N12 N22 1.369(3) 2 ?
N22 C23 1.350(4) . ?
N22 N12 1.369(3) 2 ?
N31 C35 1.342(4) . ?
N31 N32 1.367(3) . ?
N32 C33 1.348(4) . ?
N32 Cu2 1.986(3) 2_566 ?
C1 C2 1.379(5) . ?
C1 C6 1.502(5) . ?
C1' C2' 1.388(4) . ?
C1' C6' 1.490(5) . ?
C2 C3 1.371(5) . ?
C2' C3' 1.376(5) . ?
C3' C4' 1.369(5) . ?
C3' C7' 1.509(4) . ?
C3 C4 1.376(5) . ?
C3 C7 1.514(5) . ?
C4 C5 1.380(4) . ?
C4' C5' 1.378(4) . ?
C5 C8 1.492(4) . ?
C5' C8' 1.494(5) . ?
C13 C14 1.364(5) . ?
C13 C16 1.486(5) . ?
C14 C23 1.372(5) 2 ?
C23 C14 1.372(5) 2 ?
C23 C26 1.476(4) . ?
C33 C34 1.374(5) . ?
C33 C36 1.488(5) . ?
C34 C35 1.368(5) . ?
C35 C37 1.482(5) . ?
